data_2002286
loop_
_publ_author_name
'Mueller-Buschbaum, Hk'
'Schnering, H G von'

_publ_section_title 'Strukturuntersuchungen an La2 O3'
_journal_name_full
;
Zeitschrift fuer Anorganische und Allgemeine Chemie
;
_journal_page_first 232
_journal_page_last 245
_journal_paper_doi 10.1002/zaac.19653400503
_journal_volume 340
_journal_year 1965
_chemical_formula_structural 'La2 O3'
_chemical_formula_sum 'La2 O3'
_chemical_name_systematic 'Lanthanum oxide - A'
_space_group_IT_number 194
_symmetry_cell_setting hexagonal
_symmetry_Int_Tables_number 194
_symmetry_space_group_name_Hall '-P 6c 2c'
_symmetry_space_group_name_H-M 'P 63/m m c'
_cell_angle_alpha 90
_cell_angle_beta 90
_cell_angle_gamma 120
_cell_formula_units_Z 1
_cell_length_a 3.9373
_cell_length_b 3.9373
_cell_length_c 6.1299
_cell_volume 82.3
_refine_ls_R_factor_all 0.075
_cod_database_code 2002286

loop_
_symmetry_equiv_pos_as_xyz
x,y,z
-y,x-y,z
y-x,-x,z
-y,-x,z
y-x,y,z
x,x-y,z
-x,-y,-z
y,y-x,-z
x-y,x,-z
y,x,-z
x-y,-y,-z
-x,y-x,-z
-x,-y,1/2+z
y,y-x,1/2+z
x-y,x,1/2+z
y,x,1/2+z
x-y,-y,1/2+z
-x,y-x,1/2+z
x,y,1/2-z
-y,x-y,1/2-z
y-x,-x,1/2-z
-y,-x,1/2-z
y-x,y,1/2-z
x,x-y,1/2-z

loop_
_atom_site_label
_atom_site_type_symbol
_atom_site_symmetry_multiplicity
_atom_site_Wyckoff_symbol
_atom_site_fract_x
_atom_site_fract_y
_atom_site_fract_z
_atom_site_occupancy
_atom_site_attached_hydrogens
_atom_site_calc_flag
La1 La3+ 4 f 0.3333 0.6667 0.234 0.5 0 d
O1 O2- 2 a 0. 0. 0. 0.5 0 d
O2 O2- 4 f 0.3333 0.6667 0.639 0.5 0 d

loop_
_atom_type_symbol
_atom_type_oxidation_number
La3+ 3.000
O2- -2.000

loop_
_cod_related_entry_id
_cod_related_entry_database
_cod_related_entry_code
1 ChemSpider 133008
